data_4089668
loop_
_publ_author_name
'Radlauer, Madalyn R.'
'Agapie, Theodor'

_publ_section_title
;
 Bimetallic Zirconium Amine Bis(phenolate) Polymerization Catalysts:
 Enhanced Activity and Tacticity Control for Polyolefin Synthesis.
;
_journal_issue 13
_journal_name_full Organometallics
_journal_page_first 3247
_journal_page_last 3250
_journal_paper_doi 10.1021/om500608j
_journal_volume 33
_journal_year 2014
_chemical_formula_moiety 'C80 H88 Cl4 N2 O6 Zr2, 3(C7 H8), C6 H6'
_chemical_formula_sum 'C107 H118 Cl4 N2 O6 Zr2'
_chemical_formula_weight 1852.27
_space_group_crystal_system orthorhombic
_space_group_IT_number 19
_space_group_name_Hall 'P 2ac 2ab'
_space_group_name_H-M_alt 'P 21 21 21'
_atom_sites_solution_hydrogens geom
_audit_creation_date 2013-12-22
_audit_creation_method
;
Olex2 1.2
(compiled 2013.09.17 svn.r2790 for OlexSys, GUI svn.r4601)
;
_cell_angle_alpha 90
_cell_angle_beta 90
_cell_angle_gamma 90
_cell_formula_units_Z 4
_cell_length_a 16.9447(8)
_cell_length_b 19.0668(10)
_cell_length_c 29.5530(17)
_cell_measurement_reflns_used 9282
_cell_measurement_temperature 373(2)
_cell_measurement_theta_max 24.35
_cell_measurement_theta_min 2.33
_cell_volume 9548.0(9)
_computing_data_reduction 'SAINT v8.27A (Bruker, 2012)'
_computing_molecular_graphics
;
O. V. Dolomanov, L. J. Bourhis, R. J. Gildea, J. A. K. Howard and H. Puschmann,
OLEX2: a complete structure solution, refinement and analysis program.
J. Appl. Cryst. (2009). 42, 339-341.
;
_computing_publication_material
;
O. V. Dolomanov, L. J. Bourhis, R. J. Gildea, J. A. K. Howard and H. Puschmann,
OLEX2: a complete structure solution, refinement and analysis program.
J. Appl. Cryst. (2009). 42, 339-341.
;
_computing_structure_refinement
;
SHELX, G.M. Sheldrick, Acta Cryst.
(2008). A64, 112-122
;
_diffrn_ambient_temperature 100.15
_diffrn_measured_fraction_theta_full 0.999
_diffrn_measured_fraction_theta_max 0.917
_diffrn_measurement_device_type 'CCD area detector'
_diffrn_measurement_method 'phi and omega scans'
_diffrn_radiation_monochromator graphite
_diffrn_radiation_type MoK\a
_diffrn_radiation_wavelength 0.71073
_diffrn_reflns_av_R_equivalents 0.0869
_diffrn_reflns_av_unetI/netI 0.1157
_diffrn_reflns_Laue_measured_fraction_full 0.999
_diffrn_reflns_Laue_measured_fraction_max 0.917
_diffrn_reflns_limit_h_max 23
_diffrn_reflns_limit_h_min -22
_diffrn_reflns_limit_k_max 26
_diffrn_reflns_limit_k_min -24
_diffrn_reflns_limit_l_max 42
_diffrn_reflns_limit_l_min -42
_diffrn_reflns_number 152911
_diffrn_reflns_point_group_measured_fraction_full 1.000
_diffrn_reflns_point_group_measured_fraction_max 0.888
_diffrn_reflns_theta_full 25.242
_diffrn_reflns_theta_max 30.568
_diffrn_reflns_theta_min 1.608
_exptl_absorpt_coefficient_mu 0.385
_exptl_absorpt_correction_T_max 0.7461
_exptl_absorpt_correction_T_min 0.6719
_exptl_absorpt_correction_type multi-scan
_exptl_absorpt_process_details
;
SADABS-2012/1 (Bruker,2012) was used for absorption correction.
wR2(int) was 0.0690 before and 0.0625 after correction.
The Ratio of minimum to maximum transmission is 0.9005.
The \l/2 correction factor is 0.0015.
;
_exptl_crystal_colour yellow
_exptl_crystal_colour_primary yellow
_exptl_crystal_density_diffrn 1.289
_exptl_crystal_description triangular
_exptl_crystal_F_000 3880
_exptl_crystal_size_max 0.345
_exptl_crystal_size_mid 0.332
_exptl_crystal_size_min 0.11
_refine_diff_density_max 1.046
_refine_diff_density_min -1.445
_refine_diff_density_rms 0.105
_refine_ls_abs_structure_details
;
 Flack x determined using 5869 quotients [(I+)-(I-)]/[(I+)+(I-)]
 (Parsons and Flack (2004), Acta Cryst. A60, s61).
;
_refine_ls_abs_structure_Flack -0.026(10)
_refine_ls_extinction_method none
_refine_ls_goodness_of_fit_ref 1.044
_refine_ls_hydrogen_treatment constr
_refine_ls_matrix_type full
_refine_ls_number_parameters 1002
_refine_ls_number_reflns 26017
_refine_ls_number_restraints 141
_refine_ls_restrained_S_all 1.044
_refine_ls_R_factor_all 0.1326
_refine_ls_R_factor_gt 0.0757
_refine_ls_shift/su_max 0.006
_refine_ls_shift/su_mean 0.001
_refine_ls_structure_factor_coef Fsqd
_refine_ls_weighting_details 'w=1/[\s^2^(Fo^2^)+(0.0992P)^2^+9.4320P] where P=(Fo^2^+2Fc^2^)/3'
_refine_ls_weighting_scheme calc
_refine_ls_wR_factor_gt 0.1896
_refine_ls_wR_factor_ref 0.2082
_reflns_Friedel_coverage 0.801
_reflns_Friedel_fraction_full 1.000
_reflns_Friedel_fraction_max 0.853
_reflns_number_gt 16063
_reflns_number_total 26017
_reflns_threshold_expression 'I > 2\s(I)'
_cod_data_source_file om500608j_si_002.cif
_cod_data_source_block mrr33
_cod_database_code 4089668
_shelxl_version_number 2013-4
_shelx_space_group_comment
;
The symmetry employed for this shelxl refinement is uniquely defined
by the following loop, which should always be used as a source of
symmetry information in preference to the above space-group names.
They are only intended as comments.
;
_olex2_refinement_description
;
1. Fixed Uiso
 At 1.2 times of:
  All C(H) groups, All C(H,H) groups
 At 1.5 times of:
  All C(H,H,H) groups
2. Uiso/Uaniso restraints and constraints
C37 \\sim C38 \\sim C39 \\sim C40 \\sim C37A \\sim C38A \\sim C39A \\sim C40A:
within 1.7A with sigma of 0.01 and sigma for terminal atoms of 0.02
Uanis(C37) = Uanis(C37A)
3. Same fragment restrains
{C37, C38, C39, C40}
as
{C37A, C38A, C39A, C40A}
{C101, C102, C103, C104, C105, C106, C107}
as
{C201, C202, C203, C204, C205, C206, C207}
{C101, C102, C103, C104, C105, C106, C107}
as
{C401, C402, C403, C404, C405, C406, C407}
4. Others
 Sof(C37A)=Sof(C38A)=Sof(H38D)=Sof(H38E)=Sof(H38F)=Sof(C39A)=Sof(H39D)=
 Sof(H39E)=Sof(H39F)=Sof(C40A)=Sof(H40D)=Sof(H40E)=Sof(H40F)=1-FVAR(1)
 Sof(C37)=Sof(C38)=Sof(H38A)=Sof(H38B)=Sof(H38C)=Sof(C39)=Sof(H39A)=Sof(H39B)=
 Sof(H39C)=Sof(C40)=Sof(H40A)=Sof(H40B)=Sof(H40C)=FVAR(1)
5.a Secondary CH2 refined with riding coordinates:
 C7(H7A,H7B), C14(H14A,H14B), C19(H19A,H19B), C20(H20A,H20B), C41(H41A,H41B),
 C48(H48A,H48B), C49(H49A,H49B), C50(H50A,H50B), C53(H53A,H53B), C60(H60A,H60B),
  C67(H67A,H67B), C74(H74A,H74B)
5.b Aromatic/amide H refined with riding coordinates:
 C3(H3), C5(H5), C10(H10), C12(H12), C33(H33), C35(H35), C44(H44), C46(H46),
 C55(H55), C56(H56), C57(H57), C58(H58), C59(H59), C62(H62), C63(H63), C64(H64),
  C65(H65), C66(H66), C69(H69), C70(H70), C71(H71), C72(H72), C73(H73),
 C76(H76), C77(H77), C78(H78), C79(H79), C80(H80), C101(H101), C102(H102),
 C103(H103), C104(H104), C105(H105), C201(H201), C202(H202), C203(H203),
 C204(H204), C205(H205), C301(H301), C302(H302), C303(H303), C304(H304),
 C305(H305), C306(H306), C401(H401), C402(H402), C403(H403), C404(H404),
 C405(H405)
5.c Idealised Me refined with riding coordinates:
 C40(H40A,H40B,H40C), C40A(H40D,H40E,H40F)
5.d Idealised Me refined as rotating group:
 C16(H16A,H16B,H16C), C17(H17A,H17B,H17C), C18(H18A,H18B,H18C), C27(H27A,H27B,
 H27C), C28(H28A,H28B,H28C), C29(H29A,H29B,H29C), C30(H30A,H30B,H30C), C38(H38A,
 H38B,H38C), C39(H39A,H39B,H39C), C38A(H38D,H38E,H38F), C39A(H39D,H39E,H39F),
 C51(H51A,H51B,H51C), C52(H52A,H52B,H52C), C107(H10A,H10B,H10C), C207(H20C,H20D,
 H20E), C407(H40G,H40H,H40I)
;

loop_
_space_group_symop_operation_xyz
'x, y, z'
'-x+1/2, -y, z+1/2'
'-x, y+1/2, -z+1/2'
'x+1/2, -y+1/2, -z'

loop_
_atom_site_label
_atom_site_type_symbol
_atom_site_fract_x
_atom_site_fract_y
_atom_site_fract_z
_atom_site_U_iso_or_equiv
_atom_site_adp_type
_atom_site_occupancy
_atom_site_site_symmetry_order
_atom_site_calc_flag
_atom_site_refinement_flags_posn
_atom_site_refinement_flags_adp
_atom_site_refinement_flags_occupancy
_atom_site_disorder_assembly
_atom_site_disorder_group
Zr1 Zr 0.11617(4) 0.69915(4) 0.53868(2) 0.02520(16) Uani 1 1 d . . . . .
Cl1 Cl 0.09826(15) 0.73171(15) 0.69255(7) 0.0557(7) Uani 1 1 d . . . . .
N1 N 0.0050(3) 0.7799(3) 0.5171(2) 0.0239(13) Uani 1 1 d . . . . .
O1 O 0.1035(3) 0.7572(3) 0.59528(16) 0.0312(12) Uani 1 1 d . . . . .
C1 C 0.0516(4) 0.7962(5) 0.6161(2) 0.0308(16) Uani 1 1 d . . . . .
Zr2 Zr 0.12963(4) 0.30076(4) 0.55155(2) 0.02892(18) Uani 1 1 d . . . . .
Cl2 Cl -0.12369(18) 0.93230(19) 0.69048(9) 0.0787(10) Uani 1 1 d . . . . .
N2 N 0.2400(3) 0.2159(4) 0.5304(2) 0.0317(16) Uani 1 1 d . . . . .
O2 O 0.0947(3) 0.6718(3) 0.47545(17) 0.0295(12) Uani 1 1 d . . . . .
C2 C 0.0415(5) 0.7918(6) 0.6630(3) 0.046(2) Uani 1 1 d . . . . .
Cl3 Cl 0.15498(16) 0.28337(13) 0.70752(8) 0.0602(7) Uani 1 1 d . . . . .
O3 O -0.0054(3) 0.6484(3) 0.55872(19) 0.0345(13) Uani 1 1 d . . . . .
C3 C -0.0107(5) 0.8327(5) 0.6858(3) 0.046(2) Uani 1 1 d . . . . .
H3 H -0.0156 0.8288 0.7171 0.055 Uiso 1 1 calc R U . . .
Cl4 Cl 0.3853(2) 0.0869(2) 0.70616(10) 0.1058(15) Uani 1 1 d . . . . .
O4 O 0.1459(3) 0.2524(3) 0.61051(19) 0.0351(13) Uani 1 1 d . . . . .
C4 C -0.0567(5) 0.8802(6) 0.6621(3) 0.051(3) Uani 1 1 d . . . . .
O5 O 0.1449(3) 0.3183(3) 0.48626(18) 0.0328(13) Uani 1 1 d . . . . .
C5 C -0.0509(5) 0.8843(5) 0.6154(3) 0.045(2) Uani 1 1 d . . . . .
H5 H -0.0836 0.9149 0.5995 0.053 Uiso 1 1 calc R U . . .
O6 O 0.2561(3) 0.3511(3) 0.56530(18) 0.0309(12) Uani 1 1 d . . . . .
C6 C 0.0029(4) 0.8435(4) 0.5922(3) 0.0294(17) Uani 1 1 d . . . . .
C7 C 0.0117(5) 0.8483(4) 0.5418(3) 0.0340(18) Uani 1 1 d . . . . .
H7A H -0.0283 0.8800 0.5303 0.041 Uiso 1 1 calc R U . . .
H7B H 0.0628 0.8687 0.5351 0.041 Uiso 1 1 calc R U . . .
C8 C 0.0481(4) 0.6801(4) 0.4389(2) 0.0266(16) Uani 1 1 d . . . . .
C9 C 0.0414(4) 0.6266(4) 0.4071(3) 0.0295(17) Uani 1 1 d . . . . .
C10 C -0.0052(5) 0.6381(5) 0.3690(3) 0.038(2) Uani 1 1 d . . . . .
H10 H -0.0064 0.6039 0.3466 0.045 Uiso 1 1 calc R U . . .
C11 C -0.0492(5) 0.6975(6) 0.3632(3) 0.041(2) Uani 1 1 d . . . . .
C12 C -0.0451(5) 0.7488(5) 0.3966(3) 0.0362(19) Uani 1 1 d . . . . .
H12 H -0.0761 0.7888 0.3939 0.043 Uiso 1 1 calc R U . . .
C13 C 0.0046(4) 0.7415(4) 0.4343(2) 0.0266(16) Uani 1 1 d . . . . .
C14 C 0.0124(4) 0.8004(4) 0.4678(2) 0.0290(15) Uani 1 1 d . . . . .
H14A H -0.0278 0.8352 0.4611 0.035 Uiso 1 1 calc R U . . .
H14B H 0.0633 0.8226 0.4634 0.035 Uiso 1 1 calc R U . . .
C15 C -0.1006(6) 0.7080(6) 0.3209(3) 0.055(3) Uani 1 1 d . . . . .
C16 C -0.0978(7) 0.6510(8) 0.2879(4) 0.090(5) Uani 1 1 d . . . . .
H16A H -0.0439 0.6370 0.2833 0.135 Uiso 1 1 calc R U . . .
H16B H -0.1199 0.6666 0.2598 0.135 Uiso 1 1 calc R U . . .
H16C H -0.1276 0.6118 0.2991 0.135 Uiso 1 1 calc R U . . .
C17 C -0.1822(6) 0.7287(8) 0.3344(4) 0.092(5) Uani 1 1 d . . . . .
H17A H -0.2116 0.6876 0.3426 0.138 Uiso 1 1 calc R U . . .
H17B H -0.2077 0.7518 0.3095 0.138 Uiso 1 1 calc R U . . .
H17C H -0.1797 0.7600 0.3598 0.138 Uiso 1 1 calc R U . . .
C18 C -0.0686(8) 0.7697(7) 0.2936(4) 0.086(4) Uani 1 1 d . . . . .
H18A H -0.0762 0.8123 0.3103 0.129 Uiso 1 1 calc R U . . .
H18B H -0.0961 0.7726 0.2653 0.129 Uiso 1 1 calc R U . . .
H18C H -0.0133 0.7628 0.2881 0.129 Uiso 1 1 calc R U . . .
C19 C -0.0733(4) 0.7472(4) 0.5259(3) 0.0313(18) Uani 1 1 d . . . . .
H19A H -0.1101 0.7611 0.5024 0.038 Uiso 1 1 calc R U . . .
H19B H -0.0937 0.7639 0.5546 0.038 Uiso 1 1 calc R U . . .
C20 C -0.0674(4) 0.6679(4) 0.5270(3) 0.0320(18) Uani 1 1 d . . . . .
H20A H -0.1174 0.6479 0.5366 0.038 Uiso 1 1 calc R U . . .
H20B H -0.0551 0.6502 0.4971 0.038 Uiso 1 1 calc R U . . .
C21 C 0.0807(4) 0.5562(4) 0.4131(2) 0.0242(16) Uani 1 1 d . . . . .
C22 C 0.0328(4) 0.4966(5) 0.4175(3) 0.0323(18) Uani 1 1 d . . . . .
C23 C 0.0646(4) 0.4306(4) 0.4177(3) 0.0307(18) Uani 1 1 d . . . . .
C24 C 0.1479(4) 0.4229(4) 0.4161(2) 0.0300(17) Uani 1 1 d . . . . .
C25 C 0.1969(4) 0.4834(4) 0.4147(3) 0.0309(18) Uani 1 1 d . . . . .
C26 C 0.1628(4) 0.5491(4) 0.4121(2) 0.0280(17) Uani 1 1 d . . . . .
C27 C -0.0571(4) 0.5056(5) 0.4214(3) 0.037(2) Uani 1 1 d . . . . .
H27A H -0.0686 0.5477 0.4379 0.056 Uiso 1 1 calc R U . . .
H27B H -0.0790 0.4660 0.4371 0.056 Uiso 1 1 calc R U . . .
H27C H -0.0796 0.5085 0.3917 0.056 Uiso 1 1 calc R U . . .
C28 C 0.0125(5) 0.3668(5) 0.4180(4) 0.048(2) Uani 1 1 d . . . . .
H28A H -0.0150 0.3642 0.4464 0.071 Uiso 1 1 calc R U . . .
H28B H 0.0442 0.3255 0.4142 0.071 Uiso 1 1 calc R U . . .
H28C H -0.0251 0.3699 0.3938 0.071 Uiso 1 1 calc R U . . .
C29 C 0.2854(4) 0.4750(5) 0.4147(3) 0.043(2) Uani 1 1 d . . . . .
H29A H 0.2991 0.4309 0.4284 0.065 Uiso 1 1 calc R U . . .
H29B H 0.3089 0.5125 0.4316 0.065 Uiso 1 1 calc R U . . .
H29C H 0.3045 0.4760 0.3841 0.065 Uiso 1 1 calc R U . . .
C30 C 0.2150(5) 0.6121(5) 0.4065(3) 0.038(2) Uani 1 1 d . . . . .
H30A H 0.1839 0.6514 0.3967 0.056 Uiso 1 1 calc R U . . .
H30B H 0.2548 0.6023 0.3842 0.056 Uiso 1 1 calc R U . . .
H30C H 0.2398 0.6230 0.4348 0.056 Uiso 1 1 calc R U . . .
C31 C 0.1854(4) 0.3033(4) 0.4487(2) 0.0312(16) Uani 1 1 d . . . . .
C32 C 0.1849(4) 0.3540(4) 0.4129(3) 0.0315(18) Uani 1 1 d . . . . .
C33 C 0.2276(5) 0.3367(5) 0.3738(3) 0.042(2) Uani 1 1 d . . . . .
H33 H 0.2261 0.3679 0.3496 0.050 Uiso 1 1 calc R U . . .
C34 C 0.2718(6) 0.2760(6) 0.3690(3) 0.056(3) Uani 1 1 d . . . . .
C35 C 0.2744(6) 0.2298(5) 0.4063(3) 0.050(3) Uani 1 1 d . . . . .
H35 H 0.3066 0.1904 0.4046 0.060 Uiso 1 1 calc R U . . .
C36 C 0.2304(4) 0.2413(5) 0.4459(3) 0.037(2) Uani 1 1 d . . . . .
C37 C 0.3023(12) 0.2523(13) 0.3256(7) 0.071(3) Uani 0.600(16) 1 d D U P A 1
C38 C 0.3879(13) 0.2481(14) 0.3317(8) 0.071(6) Uani 0.600(16) 1 d D U P A 1
H38A H 0.4069 0.2916 0.3439 0.106 Uiso 0.600(16) 1 calc R U P A 1
H38B H 0.4126 0.2394 0.3031 0.106 Uiso 0.600(16) 1 calc R U P A 1
H38C H 0.4002 0.2107 0.3523 0.106 Uiso 0.600(16) 1 calc R U P A 1
C39 C 0.2699(11) 0.1862(13) 0.3069(7) 0.091(7) Uani 0.600(16) 1 d D U P A 1
H39A H 0.2707 0.1505 0.3298 0.137 Uiso 0.600(16) 1 calc R U P A 1
H39B H 0.3014 0.1715 0.2816 0.137 Uiso 0.600(16) 1 calc R U P A 1
H39C H 0.2166 0.1938 0.2971 0.137 Uiso 0.600(16) 1 calc R U P A 1
C40 C 0.2862(14) 0.3104(13) 0.2889(6) 0.091(6) Uani 0.600(16) 1 d D U P A 1
H40A H 0.2310 0.3218 0.2886 0.136 Uiso 0.600(16) 1 calc R U P A 1
H40B H 0.3015 0.2932 0.2596 0.136 Uiso 0.600(16) 1 calc R U P A 1
H40C H 0.3163 0.3516 0.2960 0.136 Uiso 0.600(16) 1 calc R U P A 1
C37A C 0.3279(19) 0.2664(15) 0.3236(10) 0.071(3) Uani 0.400(16) 1 d D U P A 2
C38A C 0.3946(19) 0.2198(19) 0.3287(12) 0.065(7) Uani 0.400(16) 1 d D U P A 2
H38D H 0.4236 0.2322 0.3555 0.098 Uiso 0.400(16) 1 calc R U P A 2
H38E H 0.4284 0.2238 0.3028 0.098 Uiso 0.400(16) 1 calc R U P A 2
H38F H 0.3762 0.1723 0.3313 0.098 Uiso 0.400(16) 1 calc R U P A 2
C39A C 0.2673(15) 0.246(2) 0.2900(8) 0.072(6) Uani 0.400(16) 1 d D U P A 2
H39D H 0.2484 0.1996 0.2968 0.108 Uiso 0.400(16) 1 calc R U P A 2
H39E H 0.2900 0.2463 0.2603 0.108 Uiso 0.400(16) 1 calc R U P A 2
H39F H 0.2241 0.2785 0.2912 0.108 Uiso 0.400(16) 1 calc R U P A 2
C40A C 0.366(2) 0.3385(16) 0.3078(10) 0.091(8) Uani 0.400(16) 1 d D U P A 2
H40D H 0.3268 0.3667 0.2931 0.136 Uiso 0.400(16) 1 calc R U P A 2
H40E H 0.4085 0.3292 0.2870 0.136 Uiso 0.400(16) 1 calc R U P A 2
H40F H 0.3863 0.3631 0.3337 0.136 Uiso 0.400(16) 1 calc R U P A 2
C41 C 0.2280(4) 0.1887(4) 0.4830(3) 0.0319(18) Uani 1 1 d . . . . .
H41A H 0.2681 0.1537 0.4771 0.038 Uiso 1 1 calc R U . . .
H41B H 0.1772 0.1652 0.4819 0.038 Uiso 1 1 calc R U . . .
C42 C 0.1993(5) 0.2139(4) 0.6328(3) 0.037(2) Uani 1 1 d . . . . .
C43 C 0.2125(5) 0.2212(5) 0.6789(3) 0.044(2) Uani 1 1 d . . . . .
C44 C 0.2692(6) 0.1850(6) 0.7024(3) 0.062(3) Uani 1 1 d . . . . .
H44 H 0.2779 0.1923 0.7332 0.075 Uiso 1 1 calc R U . . .
C45 C 0.3124(6) 0.1370(6) 0.6777(4) 0.061(3) Uani 1 1 d . . . . .
C46 C 0.3006(5) 0.1254(5) 0.6325(3) 0.048(2) Uani 1 1 d . . . . .
H46 H 0.3292 0.0908 0.6177 0.058 Uiso 1 1 calc R U . . .
C47 C 0.2468(5) 0.1645(5) 0.6093(3) 0.0358(19) Uani 1 1 d . . . . .
C48 C 0.2337(5) 0.1512(4) 0.5600(3) 0.0349(19) Uani 1 1 d . . . . .
H48A H 0.1817 0.1309 0.5561 0.042 Uiso 1 1 calc R U . . .
H48B H 0.2720 0.1170 0.5498 0.042 Uiso 1 1 calc R U . . .
C49 C 0.3183(4) 0.2489(4) 0.5347(3) 0.0323(18) Uani 1 1 d . . . . .
H49A H 0.3525 0.2322 0.5107 0.039 Uiso 1 1 calc R U . . .
H49B H 0.3417 0.2357 0.5634 0.039 Uiso 1 1 calc R U . . .
C50 C 0.3118(4) 0.3282(4) 0.5320(3) 0.0319(18) Uani 1 1 d . . . . .
H50A H 0.3629 0.3494 0.5377 0.038 Uiso 1 1 calc R U . . .
H50B H 0.2944 0.3421 0.5021 0.038 Uiso 1 1 calc R U . . .
C51 C -0.0339(5) 0.6354(6) 0.6040(3) 0.046(2) Uani 1 1 d . . . . .
H51A H 0.0080 0.6432 0.6253 0.069 Uiso 1 1 calc R U . . .
H51B H -0.0518 0.5878 0.6063 0.069 Uiso 1 1 calc R U . . .
H51C H -0.0768 0.6667 0.6105 0.069 Uiso 1 1 calc R U . . .
C52 C 0.2895(5) 0.3702(5) 0.6077(3) 0.039(2) Uani 1 1 d . . . . .
H52A H 0.2480 0.3793 0.6290 0.059 Uiso 1 1 calc R U . . .
H52B H 0.3210 0.4116 0.6040 0.059 Uiso 1 1 calc R U . . .
H52C H 0.3219 0.3325 0.6186 0.059 Uiso 1 1 calc R U . . .
C53 C 0.1516(5) 0.5929(4) 0.5685(3) 0.0354(19) Uani 1 1 d . . . . .
H53A H 0.1322 0.5913 0.5994 0.042 Uiso 1 1 calc R U . . .
H53B H 0.1236 0.5569 0.5518 0.042 Uiso 1 1 calc R U . . .
C54 C 0.2354(5) 0.5731(4) 0.5695(3) 0.0353(19) Uani 1 1 d . . . . .
C55 C 0.2842(5) 0.5874(5) 0.6066(3) 0.040(2) Uani 1 1 d . . . . .
H55 H 0.2631 0.6102 0.6317 0.048 Uiso 1 1 calc R U . . .
C56 C 0.3621(5) 0.5685(4) 0.6069(3) 0.039(2) Uani 1 1 d . . . . .
H56 H 0.3926 0.5783 0.6323 0.047 Uiso 1 1 calc R U . . .
C57 C 0.3963(5) 0.5355(4) 0.5704(3) 0.040(2) Uani 1 1 d . . . . .
H57 H 0.4495 0.5236 0.5706 0.048 Uiso 1 1 calc R U . . .
C58 C 0.3493(4) 0.5204(4) 0.5333(3) 0.0348(18) Uani 1 1 d . . . . .
H58 H 0.3709 0.4977 0.5084 0.042 Uiso 1 1 calc R U . . .
C59 C 0.2709(5) 0.5389(4) 0.5333(3) 0.0361(19) Uani 1 1 d . . . . .
H59 H 0.2405 0.5282 0.5080 0.043 Uiso 1 1 calc R U . . .
C60 C 0.2432(4) 0.7304(5) 0.5287(3) 0.036(2) Uani 1 1 d . . . . .
H60A H 0.2720 0.7302 0.5571 0.043 Uiso 1 1 calc R U . . .
H60B H 0.2696 0.6999 0.5072 0.043 Uiso 1 1 calc R U . . .
C61 C 0.2346(4) 0.8005(5) 0.5111(3) 0.0338(17) Uani 1 1 d . . . . .
C62 C 0.2328(5) 0.8597(5) 0.5409(4) 0.047(2) Uani 1 1 d . . . . .
H62 H 0.2405 0.8522 0.5717 0.056 Uiso 1 1 calc R U . . .
C63 C 0.2202(5) 0.9268(5) 0.5263(4) 0.057(3) Uani 1 1 d . . . . .
H63 H 0.2199 0.9636 0.5469 0.069 Uiso 1 1 calc R U . . .
C64 C 0.2077(5) 0.9402(8) 0.4803(5) 0.076(4) Uani 1 1 d . . . . .
H64 H 0.1979 0.9854 0.4700 0.091 Uiso 1 1 calc R U . . .
C65 C 0.2103(5) 0.8835(6) 0.4501(4) 0.053(3) Uani 1 1 d . . . . .
H65 H 0.2042 0.8908 0.4192 0.064 Uiso 1 1 calc R U . . .
C66 C 0.2219(4) 0.8187(6) 0.4663(3) 0.047(3) Uani 1 1 d . . . . .
H66 H 0.2212 0.7822 0.4454 0.056 Uiso 1 1 calc R U . . .
C67 C 0.1024(4) 0.4112(4) 0.5749(3) 0.0354(19) Uani 1 1 d . . . . .
H67A H 0.1271 0.4178 0.6042 0.043 Uiso 1 1 calc R U . . .
H67B H 0.1277 0.4434 0.5540 0.043 Uiso 1 1 calc R U . . .
C68 C 0.0190(5) 0.4324(4) 0.5790(3) 0.0350(19) Uani 1 1 d . . . . .
C69 C -0.0198(5) 0.4308(5) 0.6198(3) 0.046(2) Uani 1 1 d . . . . .
H69 H 0.0073 0.4168 0.6456 0.055 Uiso 1 1 calc R U . . .
C70 C -0.0994(6) 0.4500(5) 0.6233(4) 0.059(3) Uani 1 1 d . . . . .
H70 H -0.1237 0.4491 0.6516 0.071 Uiso 1 1 calc R U . . .
C71 C -0.1418(5) 0.4696(5) 0.5867(4) 0.052(2) Uani 1 1 d . . . . .
H71 H -0.1951 0.4802 0.5893 0.062 Uiso 1 1 calc R U . . .
C72 C -0.1042(5) 0.4736(5) 0.5458(3) 0.044(2) Uani 1 1 d . . . . .
H72 H -0.1322 0.4882 0.5204 0.053 Uiso 1 1 calc R U . . .
C73 C -0.0249(5) 0.4562(4) 0.5415(3) 0.040(2) Uani 1 1 d . . . . .
H73 H -0.0004 0.4603 0.5135 0.048 Uiso 1 1 calc R U . . .
C74 C -0.0010(5) 0.2697(5) 0.5464(4) 0.050(3) Uani 1 1 d . . . . .
H74A H -0.0286 0.2768 0.5748 0.061 Uiso 1 1 calc R U . . .
H74B H -0.0278 0.2952 0.5225 0.061 Uiso 1 1 calc R U . . .
C75 C 0.0069(4) 0.1957(5) 0.5356(4) 0.046(2) Uani 1 1 d . . . . .
C76 C 0.0081(6) 0.1448(6) 0.5687(5) 0.062(3) Uani 1 1 d . . . . .
H76 H -0.0001 0.1579 0.5987 0.075 Uiso 1 1 calc R U . . .
C77 C 0.0209(6) 0.0759(7) 0.5589(6) 0.080(4) Uani 1 1 d . . . . .
H77 H 0.0231 0.0433 0.5823 0.096 Uiso 1 1 calc R U . . .
C78 C 0.0305(6) 0.0539(6) 0.5149(6) 0.079(5) Uani 1 1 d . . . . .
H78 H 0.0380 0.0067 0.5085 0.094 Uiso 1 1 calc R U . . .
C79 C 0.0289(5) 0.1043(6) 0.4791(5) 0.062(3) Uani 1 1 d . . . . .
H79 H 0.0352 0.0913 0.4490 0.075 Uiso 1 1 calc R U . . .
C80 C 0.0175(5) 0.1727(5) 0.4915(4) 0.053(3) Uani 1 1 d . . . . .
H80 H 0.0167 0.2063 0.4687 0.063 Uiso 1 1 calc R U . . .
C101 C 0.3179(7) 0.5565(7) 0.7373(5) 0.095(4) Uiso 1 1 d D . . . .
H101 H 0.3075 0.5952 0.7192 0.114 Uiso 1 1 calc R U . . .
C102 C 0.3811(9) 0.5578(8) 0.7688(5) 0.120(6) Uiso 1 1 d D . . . .
H102 H 0.4094 0.5992 0.7725 0.144 Uiso 1 1 calc R U . . .
C103 C 0.4012(7) 0.5025(6) 0.7928(4) 0.074(3) Uiso 1 1 d D . . . .
H103 H 0.4451 0.5044 0.8117 0.089 Uiso 1 1 calc R U . . .
C104 C 0.3568(7) 0.4413(7) 0.7901(5) 0.097(4) Uiso 1 1 d D . . . .
H104 H 0.3691 0.4026 0.8079 0.117 Uiso 1 1 calc R U . . .
C105 C 0.2920(7) 0.4393(6) 0.7596(4) 0.086(4) Uiso 1 1 d D . . . .
H105 H 0.2626 0.3983 0.7567 0.103 Uiso 1 1 calc R U . . .
C106 C 0.2724(6) 0.4972(6) 0.7341(4) 0.065(3) Uiso 1 1 d D . . . .
C107 C 0.2007(8) 0.4948(8) 0.7042(5) 0.101(5) Uiso 1 1 d D . . . .
H10A H 0.1679 0.5347 0.7103 0.151 Uiso 1 1 calc R U . . .
H10B H 0.1716 0.4526 0.7102 0.151 Uiso 1 1 calc R U . . .
H10C H 0.2168 0.4954 0.6731 0.151 Uiso 1 1 calc R U . . .
C201 C 0.7221(6) 0.5984(6) 0.6834(5) 0.084(4) Uiso 1 1 d D . . . .
H201 H 0.7117 0.5508 0.6871 0.100 Uiso 1 1 calc R U . . .
C202 C 0.7995(7) 0.6257(6) 0.6879(5) 0.090(4) Uiso 1 1 d D . . . .
H202 H 0.8407 0.5953 0.6946 0.108 Uiso 1 1 calc R U . . .
C203 C 0.8148(7) 0.6930(6) 0.6827(4) 0.078(3) Uiso 1 1 d D . . . .
H203 H 0.8663 0.7090 0.6864 0.094 Uiso 1 1 calc R U . . .
C204 C 0.7554(6) 0.7405(7) 0.6719(5) 0.087(4) Uiso 1 1 d D . . . .
H204 H 0.7670 0.7878 0.6682 0.104 Uiso 1 1 calc R U . . .
C205 C 0.6768(6) 0.7156(5) 0.6668(4) 0.076(3) Uiso 1 1 d D . . . .
H205 H 0.6359 0.7460 0.6592 0.091 Uiso 1 1 calc R U . . .
C206 C 0.6631(6) 0.6452(5) 0.6734(5) 0.079(4) Uiso 1 1 d D . . . .
C207 C 0.5782(9) 0.6300(13) 0.6625(9) 0.207(12) Uiso 1 1 d D . . . .
H20C H 0.5730 0.6208 0.6307 0.311 Uiso 1 1 calc R U . . .
H20D H 0.5463 0.6697 0.6705 0.311 Uiso 1 1 calc R U . . .
H20E H 0.5610 0.5897 0.6793 0.311 Uiso 1 1 calc R U . . .
C301 C 0.5648(9) 0.3131(9) 0.6470(6) 0.101(5) Uiso 1 1 d . . . . .
H301 H 0.6014 0.2829 0.6339 0.122 Uiso 1 1 calc R U . . .
C302 C 0.5018(9) 0.2772(9) 0.6692(5) 0.101(5) Uiso 1 1 d . . . . .
H302 H 0.4969 0.2286 0.6704 0.122 Uiso 1 1 calc R U . . .
C303 C 0.4444(10) 0.3271(9) 0.6903(6) 0.109(5) Uiso 1 1 d . . . . .
H303 H 0.4020 0.3117 0.7076 0.131 Uiso 1 1 calc R U . . .
C304 C 0.4572(9) 0.3916(8) 0.6832(5) 0.091(4) Uiso 1 1 d . . . . .
H304 H 0.4180 0.4206 0.6948 0.109 Uiso 1 1 calc R U . . .
C305 C 0.5135(10) 0.4256(10) 0.6632(6) 0.118(6) Uiso 1 1 d . . . . .
H305 H 0.5136 0.4744 0.6619 0.141 Uiso 1 1 calc R U . . .
C306 C 0.5824(14) 0.3809(12) 0.6409(8) 0.152(8) Uiso 1 1 d . . . . .
H306 H 0.6268 0.3985 0.6264 0.183 Uiso 1 1 calc R U . . .
C401 C 0.5916(13) 0.5261(11) 0.2565(6) 0.187(10) Uiso 1 1 d D . . . .
H401 H 0.6062 0.5680 0.2427 0.224 Uiso 1 1 calc R U . . .
C402 C 0.5351(12) 0.4806(10) 0.2368(7) 0.160(9) Uiso 1 1 d D . . . .
H402 H 0.5101 0.4964 0.2107 0.192 Uiso 1 1 calc R U . . .
C403 C 0.5144(13) 0.4182(10) 0.2517(7) 0.171(9) Uiso 1 1 d D . . . .
H403 H 0.4782 0.3904 0.2364 0.206 Uiso 1 1 calc R U . . .
C404 C 0.5497(13) 0.3963(11) 0.2918(7) 0.188(11) Uiso 1 1 d D . . . .
H404 H 0.5388 0.3519 0.3033 0.226 Uiso 1 1 calc R U . . .
C405 C 0.6023(12) 0.4416(9) 0.3152(7) 0.161(8) Uiso 1 1 d D . . . .
H405 H 0.6225 0.4281 0.3432 0.193 Uiso 1 1 calc R U . . .
C406 C 0.6237(11) 0.5053(9) 0.2969(6) 0.153(8) Uiso 1 1 d D . . . .
C407 C 0.6795(14) 0.5442(12) 0.3274(8) 0.219(13) Uiso 1 1 d D . . . .
H40G H 0.7329 0.5344 0.3186 0.328 Uiso 1 1 calc R U . . .
H40H H 0.6715 0.5294 0.3581 0.328 Uiso 1 1 calc R U . . .
H40I H 0.6698 0.5937 0.3250 0.328 Uiso 1 1 calc R U . . .

loop_
_atom_site_aniso_label
_atom_site_aniso_U_11
_atom_site_aniso_U_22
_atom_site_aniso_U_33
_atom_site_aniso_U_23
_atom_site_aniso_U_13
_atom_site_aniso_U_12
Zr1 0.0187(3) 0.0347(4) 0.0222(3) 0.0038(3) -0.0015(2) 0.0008(3)
Cl1 0.0581(14) 0.0831(18) 0.0260(11) 0.0064(11) -0.0073(9) 0.0101(12)
N1 0.019(3) 0.030(4) 0.023(3) 0.000(2) 0.000(2) 0.003(2)
O1 0.030(3) 0.041(3) 0.023(3) 0.002(2) -0.003(2) 0.000(2)
C1 0.027(3) 0.038(5) 0.027(4) -0.008(4) -0.004(3) -0.005(4)
Zr2 0.0206(3) 0.0293(4) 0.0369(4) -0.0049(3) 0.0051(3) 0.0031(3)
Cl2 0.0685(17) 0.119(3) 0.0490(14) -0.0417(16) -0.0093(14) 0.0373(18)
N2 0.022(3) 0.041(4) 0.032(4) -0.005(3) 0.000(2) 0.000(3)
O2 0.024(2) 0.043(3) 0.022(3) 0.002(2) -0.0042(19) 0.004(2)
C2 0.035(4) 0.072(7) 0.030(4) -0.014(5) -0.008(3) -0.006(5)
Cl3 0.0834(18) 0.0582(16) 0.0390(12) 0.0039(11) 0.0203(12) 0.0327(13)
O3 0.025(3) 0.047(3) 0.032(3) 0.003(3) 0.005(2) -0.002(2)
C3 0.040(5) 0.061(6) 0.037(5) -0.013(4) -0.003(4) -0.009(4)
Cl4 0.110(3) 0.155(3) 0.0521(16) 0.0206(19) 0.0109(18) 0.093(3)
O4 0.028(3) 0.033(3) 0.044(3) -0.004(3) 0.010(2) 0.009(2)
C4 0.041(5) 0.066(7) 0.044(6) -0.030(5) -0.006(4) 0.009(5)
O5 0.021(2) 0.044(3) 0.033(3) -0.007(2) 0.000(2) 0.003(2)
C5 0.036(5) 0.061(6) 0.037(5) -0.014(4) -0.006(4) 0.001(4)
O6 0.026(3) 0.036(3) 0.031(3) -0.004(2) 0.002(2) 0.004(2)
C6 0.023(4) 0.037(5) 0.027(4) -0.005(3) -0.003(3) -0.001(3)
C7 0.029(4) 0.041(5) 0.032(4) 0.003(4) -0.006(3) -0.004(3)
C8 0.021(3) 0.035(5) 0.023(4) 0.005(3) -0.002(3) 0.002(3)
C9 0.023(4) 0.044(5) 0.021(4) 0.003(3) -0.002(3) -0.003(3)
C10 0.029(4) 0.060(6) 0.025(4) -0.008(4) -0.004(3) 0.000(4)
C11 0.035(4) 0.063(6) 0.025(4) -0.006(5) -0.004(3) 0.005(5)
C12 0.034(4) 0.050(5) 0.024(4) 0.004(4) 0.001(3) 0.017(4)
C13 0.027(4) 0.032(4) 0.021(4) 0.006(3) -0.002(3) 0.006(3)
C14 0.026(3) 0.029(4) 0.032(4) 0.010(4) 0.004(3) 0.007(4)
C15 0.059(6) 0.084(8) 0.023(4) -0.007(5) -0.012(4) 0.042(6)
C16 0.072(8) 0.156(13) 0.042(6) -0.022(7) -0.027(6) 0.058(8)
C17 0.046(6) 0.175(15) 0.055(7) -0.053(8) -0.034(5) 0.053(7)
C18 0.103(10) 0.105(11) 0.051(7) 0.007(7) -0.024(7) 0.033(8)
C19 0.016(3) 0.046(5) 0.032(4) -0.004(4) -0.001(3) -0.002(3)
C20 0.018(3) 0.045(5) 0.033(4) -0.002(4) 0.002(3) -0.005(3)
C21 0.021(3) 0.035(4) 0.016(3) -0.006(3) 0.000(3) 0.002(3)
C22 0.027(4) 0.048(5) 0.023(4) -0.003(4) -0.005(3) -0.001(4)
C23 0.028(4) 0.040(5) 0.024(4) -0.012(3) -0.003(3) -0.006(3)
C24 0.028(4) 0.043(5) 0.020(4) -0.007(3) -0.005(3) 0.010(3)
C25 0.021(3) 0.046(5) 0.026(4) 0.003(4) -0.001(3) 0.005(3)
C26 0.020(3) 0.043(5) 0.022(4) 0.005(3) 0.000(3) 0.000(3)
C27 0.022(4) 0.045(5) 0.045(5) -0.010(4) -0.005(3) 0.002(4)
C28 0.029(4) 0.050(6) 0.064(6) -0.023(5) -0.019(4) -0.001(4)
C29 0.021(4) 0.075(7) 0.034(5) 0.002(4) 0.003(3) 0.002(4)
C30 0.024(4) 0.047(5) 0.042(5) 0.006(4) 0.007(3) 0.002(4)
C31 0.022(3) 0.041(4) 0.030(4) -0.020(4) -0.007(3) 0.003(4)
C32 0.025(4) 0.038(5) 0.031(4) -0.015(4) -0.008(3) 0.008(3)
C33 0.049(5) 0.051(6) 0.026(4) -0.008(4) -0.005(4) 0.020(4)
C34 0.063(6) 0.080(8) 0.025(4) -0.015(5) -0.007(4) 0.045(6)
C35 0.057(6) 0.058(6) 0.034(5) -0.023(4) -0.013(4) 0.032(5)
C36 0.027(4) 0.050(5) 0.033(4) -0.015(4) -0.009(3) 0.010(4)
C37 0.080(7) 0.110(8) 0.024(4) -0.008(5) 0.012(6) 0.065(6)
C38 0.063(10) 0.117(15) 0.032(8) -0.010(11) 0.017(8) 0.050(11)
C39 0.074(10) 0.153(16) 0.046(10) -0.049(11) -0.023(8) 0.078(11)
C40 0.108(11) 0.130(13) 0.035(8) -0.013(9) 0.008(8) 0.081(11)
C37A 0.080(7) 0.110(8) 0.024(4) -0.008(5) 0.012(6) 0.065(6)
C38A 0.061(11) 0.106(16) 0.029(10) 0.004(13) 0.014(9) 0.069(12)
C39A 0.071(11) 0.121(14) 0.026(10) -0.026(11) 0.003(9) 0.048(12)
C40A 0.116(17) 0.105(16) 0.051(13) -0.011(13) 0.033(14) 0.019(16)
C41 0.026(4) 0.022(4) 0.048(5) -0.016(4) -0.007(3) 0.007(3)
C42 0.035(4) 0.034(5) 0.041(5) 0.006(4) 0.019(3) 0.002(3)
C43 0.044(5) 0.048(6) 0.040(5) 0.006(4) 0.016(4) 0.010(4)
C44 0.071(7) 0.081(9) 0.034(5) 0.009(5) 0.011(5) 0.029(6)
C45 0.059(6) 0.081(8) 0.045(6) 0.017(6) 0.015(5) 0.028(6)
C46 0.045(5) 0.049(6) 0.050(6) 0.014(5) 0.020(4) 0.020(4)
C47 0.031(4) 0.039(5) 0.038(5) 0.004(4) 0.008(3) 0.001(4)
C48 0.031(4) 0.025(4) 0.048(5) -0.002(4) 0.003(4) 0.009(3)
C49 0.017(3) 0.055(5) 0.025(4) -0.005(4) 0.000(3) 0.007(3)
C50 0.019(3) 0.046(5) 0.031(4) 0.002(3) 0.008(3) 0.000(3)
C51 0.038(5) 0.070(7) 0.031(5) 0.003(5) 0.012(4) -0.007(4)
C52 0.040(5) 0.044(5) 0.034(5) -0.008(4) 0.002(4) -0.005(4)
C53 0.036(4) 0.034(5) 0.037(5) 0.008(4) 0.003(3) 0.009(3)
C54 0.035(4) 0.039(5) 0.031(4) 0.015(4) -0.004(3) 0.008(4)
C55 0.048(5) 0.041(5) 0.030(4) 0.006(4) -0.002(4) 0.011(4)
C56 0.040(5) 0.038(5) 0.039(5) 0.004(4) -0.015(4) 0.001(4)
C57 0.024(4) 0.040(5) 0.057(6) 0.011(4) -0.015(4) -0.002(3)
C58 0.032(4) 0.033(4) 0.039(5) -0.004(4) 0.003(3) 0.004(3)
C59 0.033(4) 0.043(5) 0.033(5) 0.008(4) -0.007(3) -0.007(4)
C60 0.024(4) 0.049(5) 0.034(5) 0.002(4) 0.004(3) -0.003(3)
C61 0.017(3) 0.043(5) 0.041(5) 0.001(5) -0.001(3) -0.004(4)
C62 0.033(4) 0.052(6) 0.055(6) 0.005(5) -0.002(4) -0.009(4)
C63 0.041(5) 0.034(6) 0.096(9) -0.005(6) 0.009(5) -0.005(4)
C64 0.025(5) 0.095(10) 0.109(11) 0.045(9) -0.003(5) 0.002(5)
C65 0.034(5) 0.063(7) 0.062(7) 0.022(6) -0.002(4) -0.005(4)
C66 0.018(4) 0.086(8) 0.036(5) 0.008(5) -0.002(3) -0.008(4)
C67 0.031(4) 0.033(5) 0.043(5) -0.011(4) 0.006(3) 0.000(3)
C68 0.033(4) 0.023(4) 0.048(5) 0.004(4) 0.008(4) -0.002(3)
C69 0.042(5) 0.046(6) 0.048(6) -0.006(4) 0.010(4) 0.010(4)
C70 0.055(6) 0.057(7) 0.066(7) 0.005(5) 0.031(5) 0.021(5)
C71 0.026(4) 0.061(6) 0.067(7) -0.006(5) 0.013(4) 0.012(4)
C72 0.032(4) 0.040(5) 0.060(6) -0.005(4) 0.000(4) 0.001(4)
C73 0.035(4) 0.032(5) 0.053(6) -0.004(4) 0.009(4) 0.002(3)
C74 0.022(4) 0.061(6) 0.069(7) 0.008(5) 0.004(4) -0.006(4)
C75 0.014(3) 0.042(5) 0.082(7) -0.004(6) 0.004(4) 0.002(4)
C76 0.037(5) 0.046(7) 0.104(10) 0.013(6) 0.004(6) -0.006(5)
C77 0.048(6) 0.064(9) 0.128(13) 0.019(9) 0.010(7) -0.010(6)
C78 0.032(5) 0.023(6) 0.180(16) -0.022(8) -0.015(7) 0.003(4)
C79 0.030(5) 0.051(7) 0.106(10) -0.020(7) -0.006(5) -0.009(4)
C80 0.024(4) 0.031(5) 0.103(9) -0.007(5) -0.008(5) -0.004(4)

loop_
_atom_type_symbol
_atom_type_description
_atom_type_scat_dispersion_real
_atom_type_scat_dispersion_imag
_atom_type_scat_source
C C 0.0033 0.0016 'International Tables Vol C Tables 4.2.6.8 and 6.1.1.4'
H H 0.0000 0.0000 'International Tables Vol C Tables 4.2.6.8 and 6.1.1.4'
N N 0.0061 0.0033 'International Tables Vol C Tables 4.2.6.8 and 6.1.1.4'
O O 0.0106 0.0060 'International Tables Vol C Tables 4.2.6.8 and 6.1.1.4'
Cl Cl 0.1484 0.1585 'International Tables Vol C Tables 4.2.6.8 and 6.1.1.4'
Zr Zr -2.9673 0.5597 'International Tables Vol C Tables 4.2.6.8 and 6.1.1.4'

loop_
_geom_angle_atom_site_label_1
_geom_angle_atom_site_label_2
_geom_angle_atom_site_label_3
_geom_angle
O1 Zr1 N1 78.1(2)
O1 Zr1 O3 85.6(2)
O1 Zr1 C53 101.2(3)
O1 Zr1 C60 93.7(3)
O2 Zr1 N1 77.5(2)
O2 Zr1 O1 155.6(2)
O2 Zr1 O3 88.2(2)
O2 Zr1 C53 100.3(3)
O2 Zr1 C60 97.0(3)
O3 Zr1 N1 70.12(19)
C53 Zr1 N1 146.7(2)
C53 Zr1 O3 76.6(2)
C60 Zr1 N1 121.3(3)
C60 Zr1 O3 168.2(3)
C60 Zr1 C53 91.9(3)
C7 N1 Zr1 110.6(4)
C7 N1 C14 103.8(6)
C14 N1 Zr1 109.9(4)
C19 N1 Zr1 111.5(4)
C19 N1 C7 110.3(6)
C19 N1 C14 110.5(6)
C1 O1 Zr1 140.9(4)
O1 C1 C2 121.1(8)
O1 C1 C6 121.3(7)
C2 C1 C6 117.6(8)
O4 Zr2 N2 79.6(2)
O4 Zr2 O6 85.0(2)
O4 Zr2 C67 101.1(3)
O4 Zr2 C74 94.1(3)
O5 Zr2 N2 76.8(2)
O5 Zr2 O4 156.3(2)
O5 Zr2 O6 88.91(19)
O5 Zr2 C67 99.6(3)
O5 Zr2 C74 96.0(3)
O6 Zr2 N2 68.77(19)
C67 Zr2 N2 144.5(2)
C67 Zr2 O6 75.9(2)
C67 Zr2 C74 93.6(3)
C74 Zr2 N2 121.8(3)
C74 Zr2 O6 169.1(3)
C41 N2 Zr2 110.3(4)
C41 N2 C48 104.4(6)
C48 N2 Zr2 108.8(4)
C49 N2 Zr2 111.5(5)
C49 N2 C41 110.5(6)
C49 N2 C48 111.1(6)
C8 O2 Zr1 146.7(5)
C1 C2 Cl1 118.0(7)
C3 C2 Cl1 119.5(7)
C3 C2 C1 122.5(9)
C20 O3 Zr1 111.4(4)
C51 O3 Zr1 126.7(5)
C51 O3 C20 113.4(6)
C2 C3 C4 119.4(9)
C42 O4 Zr2 141.1(5)
C3 C4 Cl2 120.1(8)
C3 C4 C5 120.1(9)
C5 C4 Cl2 119.8(8)
C31 O5 Zr2 147.4(5)
C6 C5 C4 120.6(9)
C50 O6 Zr2 110.7(4)
C52 O6 Zr2 127.7(5)
C52 O6 C50 114.9(6)
C1 C6 C7 118.6(7)
C5 C6 C1 119.8(7)
C5 C6 C7 121.6(7)
N1 C7 C6 115.1(7)
O2 C8 C9 120.2(6)
O2 C8 C13 119.3(7)
C13 C8 C9 120.5(7)
C8 C9 C10 118.5(8)
C8 C9 C21 122.5(6)
C10 C9 C21 119.0(7)
C11 C10 C9 122.8(8)
C10 C11 C12 117.7(7)
C10 C11 C15 121.3(8)
C12 C11 C15 120.9(8)
C11 C12 C13 121.6(8)
C8 C13 C12 118.7(7)
C8 C13 C14 121.2(6)
C12 C13 C14 120.1(7)
C13 C14 N1 115.7(6)
C16 C15 C11 115.2(8)
C16 C15 C17 113.9(10)
C16 C15 C18 102.1(10)
C17 C15 C11 110.0(7)
C17 C15 C18 105.5(10)
C18 C15 C11 109.2(9)
N1 C19 C20 111.3(6)
O3 C20 C19 108.4(6)
C22 C21 C9 118.5(6)
C26 C21 C9 121.4(7)
C26 C21 C22 120.0(7)
C21 C22 C27 119.3(8)
C23 C22 C21 121.2(7)
C23 C22 C27 119.5(8)
C22 C23 C24 119.1(7)
C22 C23 C28 120.9(7)
C24 C23 C28 120.0(8)
C23 C24 C25 119.8(7)
C23 C24 C32 121.5(7)
C25 C24 C32 118.6(6)
C24 C25 C29 119.6(7)
C26 C25 C24 119.5(6)
C26 C25 C29 120.8(8)
C21 C26 C30 120.8(7)
C25 C26 C21 120.1(7)
C25 C26 C30 119.0(6)
O5 C31 C32 117.8(7)
O5 C31 C36 120.5(8)
C36 C31 C32 121.6(7)
C31 C32 C24 124.2(7)
C33 C32 C24 119.1(8)
C33 C32 C31 116.5(7)
C34 C33 C32 124.1(9)
C33 C34 C35 117.2(8)
C33 C34 C37 122.9(11)
C33 C34 C37A 119.1(13)
C35 C34 C37 118.9(12)
C35 C34 C37A 123.1(12)
C36 C35 C34 122.4(8)
C31 C36 C41 120.4(7)
C35 C36 C31 117.9(8)
C35 C36 C41 121.6(8)
C34 C37 C38 105.1(16)
C34 C37 C39 117.5(19)
C34 C37 C40 109.1(15)
C38 C37 C39 111.6(18)
C38 C37 C40 107(2)
C39 C37 C40 106.0(17)
C38A C37A C34 116(2)
C38A C37A C39A 117(3)
C38A C37A C40A 104(3)
C39A C37A C34 100(2)
C39A C37A C40A 108(2)
C40A C37A C34 112(2)
C36 C41 N2 116.8(6)
O4 C42 C43 122.5(7)
O4 C42 C47 120.4(8)
C43 C42 C47 117.1(8)
C42 C43 Cl3 116.9(7)
C44 C43 Cl3 119.0(8)
C44 C43 C42 124.0(8)
C43 C44 C45 115.8(9)
C44 C45 Cl4 118.3(8)
C46 C45 Cl4 118.6(8)
C46 C45 C44 123.1(9)
C47 C46 C45 120.1(9)
C42 C47 C48 120.3(8)
C46 C47 C42 119.7(9)
C46 C47 C48 119.8(8)
C47 C48 N2 114.5(7)
N2 C49 C50 110.9(6)
O6 C50 C49 108.4(6)
C54 C53 Zr1 119.2(6)
C55 C54 C53 122.4(8)
C59 C54 C53 121.6(8)
C59 C54 C55 116.0(7)
C56 C55 C54 121.5(8)
C55 C56 C57 121.4(8)
C56 C57 C58 118.3(7)
C59 C58 C57 120.2(8)
C58 C59 C54 122.6(8)
C61 C60 Zr1 101.3(5)
C62 C61 C60 120.8(8)
C66 C61 C60 126.3(9)
C66 C61 C62 112.8(9)
C63 C62 C61 123.2(10)
C62 C63 C64 120.0(11)
C63 C64 C65 118.3(11)
C66 C65 C64 119.3(11)
C65 C66 C61 126.4(11)
C68 C67 Zr2 118.4(5)
C69 C68 C67 121.7(8)
C69 C68 C73 116.3(8)
C73 C68 C67 121.9(8)
C68 C69 C70 121.4(10)
C71 C70 C69 121.6(9)
C70 C71 C72 118.4(8)
C71 C72 C73 121.1(9)
C72 C73 C68 121.1(9)
C75 C74 Zr2 100.1(5)
C76 C75 C74 121.9(11)
C76 C75 C80 116.4(10)
C80 C75 C74 121.7(10)
C77 C76 C75 122.0(13)
C76 C77 C78 120.9(13)
C77 C78 C79 119.5(10)
C80 C79 C78 116.5(12)
C79 C80 C75 124.8(12)
C106 C101 C102 119.0(12)
C103 C102 C101 122.3(14)
C102 C103 C104 120.1(12)
C103 C104 C105 118.5(12)
C106 C105 C104 120.7(11)
C101 C106 C105 119.2(10)
C101 C106 C107 121.4(10)
C105 C106 C107 119.4(10)
C206 C201 C202 117.1(11)
C203 C202 C201 122.0(12)
C202 C203 C204 121.2(12)
C203 C204 C205 119.0(11)
C206 C205 C204 117.9(11)
C201 C206 C205 122.8(11)
C201 C206 C207 128.2(13)
C205 C206 C207 108.6(13)
C306 C301 C302 133.7(19)
C301 C302 C303 111.9(15)
C304 C303 C302 116.0(17)
C303 C304 C305 133.3(19)
C304 C305 C306 117.5(18)
C301 C306 C305 107.4(19)
C406 C401 C402 116.6(17)
C403 C402 C401 126.5(19)
C402 C403 C404 116.3(18)
C403 C404 C405 120.1(18)
C406 C405 C404 120.5(17)
C401 C406 C405 119.6(16)
C401 C406 C407 128.9(17)
C405 C406 C407 111.4(16)

loop_
_geom_bond_atom_site_label_1
_geom_bond_atom_site_label_2
_geom_bond_distance
Zr1 N1 2.516(6)
Zr1 O1 2.017(5)
Zr1 O2 1.974(5)
Zr1 O3 2.351(5)
Zr1 C53 2.290(8)
Zr1 C60 2.253(8)
Cl1 C2 1.732(10)
N1 C7 1.498(10)
N1 C14 1.513(9)
N1 C19 1.490(9)
O1 C1 1.306(9)
C1 C2 1.399(11)
C1 C6 1.413(11)
Zr2 N2 2.551(6)
Zr2 O4 1.991(6)
Zr2 O5 1.975(5)
Zr2 O6 2.382(5)
Zr2 C67 2.264(8)
Zr2 C74 2.297(8)
Cl2 C4 1.726(9)
N2 C41 1.505(10)
N2 C48 1.516(11)
N2 C49 1.474(9)
O2 C8 1.347(8)
C2 C3 1.357(13)
Cl3 C43 1.752(9)
O3 C20 1.457(9)
O3 C51 1.444(10)
C3 C4 1.385(14)
Cl4 C45 1.774(10)
O4 C42 1.339(10)
C4 C5 1.386(13)
O5 C31 1.335(8)
C5 C6 1.381(12)
O6 C50 1.431(9)
O6 C52 1.421(10)
C6 C7 1.499(11)
C8 C9 1.391(11)
C8 C13 1.390(10)
C9 C10 1.393(11)
C9 C21 1.509(11)
C10 C11 1.368(13)
C11 C12 1.391(12)
C11 C15 1.536(11)
C12 C13 1.404(10)
C13 C14 1.504(11)
C15 C16 1.461(15)
C15 C17 1.492(13)
C15 C18 1.525(17)
C19 C20 1.515(12)
C21 C22 1.401(11)
C21 C26 1.398(9)
C22 C23 1.369(12)
C22 C27 1.537(10)
C23 C24 1.420(10)
C23 C28 1.503(12)
C24 C25 1.421(11)
C24 C32 1.458(11)
C25 C26 1.383(11)
C25 C29 1.507(10)
C26 C30 1.502(11)
C31 C32 1.433(12)
C31 C36 1.410(11)
C32 C33 1.402(11)
C33 C34 1.386(12)
C34 C35 1.411(14)
C34 C37 1.45(2)
C34 C37A 1.65(3)
C35 C36 1.405(12)
C36 C41 1.488(12)
C37 C38 1.46(2)
C37 C39 1.48(3)
C37 C40 1.58(3)
C37A C38A 1.45(3)
C37A C39A 1.48(3)
C37A C40A 1.59(3)
C42 C43 1.387(13)
C42 C47 1.420(11)
C43 C44 1.373(13)
C44 C45 1.381(14)
C45 C46 1.367(14)
C46 C47 1.362(12)
C47 C48 1.494(12)
C49 C50 1.516(12)
C53 C54 1.470(11)
C54 C55 1.401(12)
C54 C59 1.390(12)
C55 C56 1.368(12)
C56 C57 1.378(13)
C57 C58 1.384(11)
C58 C59 1.375(11)
C60 C61 1.442(12)
C61 C62 1.431(13)
C61 C66 1.386(12)
C62 C63 1.367(14)
C63 C64 1.399(17)
C64 C65 1.401(18)
C65 C66 1.340(14)
C67 C68 1.474(11)
C68 C69 1.375(12)
C68 C73 1.410(12)
C69 C70 1.401(13)
C70 C71 1.352(15)
C71 C72 1.370(13)
C72 C73 1.390(11)
C74 C75 1.454(14)
C75 C76 1.380(15)
C75 C80 1.384(15)
C76 C77 1.362(17)
C77 C78 1.38(2)
C78 C79 1.428(19)
C79 C80 1.369(14)
C101 C102 1.418(12)
C101 C106 1.371(11)
C102 C103 1.316(11)
C103 C104 1.391(11)
C104 C105 1.422(12)
C105 C106 1.378(11)
C106 C107 1.503(13)
C201 C202 1.418(12)
C201 C206 1.372(11)
C202 C203 1.317(11)
C203 C204 1.391(11)
C204 C205 1.422(12)
C205 C206 1.377(11)
C206 C207 1.503(13)
C301 C302 1.43(2)
C301 C306 1.34(2)
C302 C303 1.50(2)
C303 C304 1.27(2)
C304 C305 1.30(2)
C305 C306 1.59(3)
C401 C402 1.418(12)
C401 C406 1.372(11)
C402 C403 1.316(11)
C403 C404 1.391(11)
C404 C405 1.422(12)
C405 C406 1.377(11)
C406 C407 1.503(13)
